data_1549341
loop_
_publ_author_name
'Adas, Sonya K.'
'Peloquin, Andrew J.'
'Iacono, Scott T.'
'Balaich, Gary J.'

_publ_section_title
;
 9-(3,5-Dimethylbenzylidene)-8-(3,5-dimethylphenyl)-1,3,5,7-tetraphenyl-2,4,7,8-tetrahydro-4,7-methanoazulene
 acetonitrile disolvate
;
_journal_coeditor_code SJ4173
_journal_issue 4
_journal_name_full IUCrData
_journal_page_first x180553
_journal_paper_doi 10.1107/S2414314618005539
_journal_volume 3
_journal_year 2018
_chemical_formula_iupac 'C52 H44, 2C2 H3 N'
_chemical_formula_moiety 'C52 H44, 2(C2 H3 N)'
_chemical_formula_sum 'C56 H50 N2'
_chemical_formula_weight 750.98
_chemical_name_systematic
'9-(3,5-Dimethylbenzylidene)-8-(3,5-dimethylphenyl)-1,3,5,7-tetraphenyl-2,4,7,8-tetrahydro-4,7-methanoazulene acetonitrile disolvate'
_space_group_crystal_system triclinic
_space_group_IT_number 2
_space_group_name_Hall '-P 1'
_space_group_name_H-M_alt 'P -1'
_symmetry_space_group_name_Hall '-P 1'
_symmetry_space_group_name_H-M 'P -1'
_atom_sites_solution_hydrogens geom
_atom_sites_solution_primary dual
_audit_creation_method
;
Olex2 1.2
(compiled 2017.08.10 svn.r3458 for OlexSys, GUI svn.r5381)
;
_cell_angle_alpha 105.502(2)
_cell_angle_beta 105.796(2)
_cell_angle_gamma 94.038(2)
_cell_formula_units_Z 2
_cell_length_a 10.4026(3)
_cell_length_b 13.6115(4)
_cell_length_c 16.5769(6)
_cell_measurement_reflns_used 3666
_cell_measurement_temperature 100
_cell_measurement_theta_max 22.967
_cell_measurement_theta_min 2.668
_cell_volume 2150.30(12)
_computing_cell_refinement
;
SAINT (Bruker, 2017)
;
_computing_data_collection
;
APEX2 (Bruker, 2017)
;
_computing_data_reduction
;
SAINT (Bruker, 2017)
;
_computing_molecular_graphics
;
<i>ORTEP-3</i> for Windows (Farrugia, 2012) and Mercury (Macrae <i>et
al.</i>,
2008)
;
_computing_publication_material
;
<i>OLEX2</i> (Dolomanov <i>et al.</i>,  2009)
;
_computing_structure_refinement
;
SHELXL2016 (Sheldrick, 2015b)
;
_computing_structure_solution
;
SHELXT (Sheldrick, 2015a)
;
_diffrn_ambient_temperature 100
_diffrn_measured_fraction_theta_full 0.985
_diffrn_measured_fraction_theta_max 0.977
_diffrn_measurement_device_type 'Bruker APEXII CCD'
_diffrn_measurement_method '\f and \w scans'
_diffrn_radiation_type MoK\a
_diffrn_radiation_wavelength 0.71073
_diffrn_reflns_av_R_equivalents 0.0586
_diffrn_reflns_limit_h_max 13
_diffrn_reflns_limit_h_min -13
_diffrn_reflns_limit_k_max 17
_diffrn_reflns_limit_k_min -17
_diffrn_reflns_limit_l_max 20
_diffrn_reflns_limit_l_min -20
_diffrn_reflns_number 32078
_diffrn_reflns_theta_full 25.242
_diffrn_reflns_theta_max 26.802
_diffrn_reflns_theta_min 1.733
_diffrn_standards_number 0
_exptl_absorpt_coefficient_mu 0.066
_exptl_absorpt_correction_T_max 0.9143
_exptl_absorpt_correction_T_min 0.8040
_exptl_absorpt_correction_type multi-scan
_exptl_absorpt_process_details
;
(SADABS; Bruker, 2017)
;
_exptl_crystal_colour 'dark red'
_exptl_crystal_density_diffrn 1.160
_exptl_crystal_density_method 'not measured'
_exptl_crystal_description prism
_exptl_crystal_F_000 800
_exptl_crystal_size_max 0.19
_exptl_crystal_size_mid 0.18
_exptl_crystal_size_min 0.18
_refine_diff_density_max 0.263
_refine_diff_density_min -0.242
_refine_ls_extinction_method none
_refine_ls_goodness_of_fit_ref 1.020
_refine_ls_hydrogen_treatment constr
_refine_ls_matrix_type full
_refine_ls_number_parameters 529
_refine_ls_number_reflns 8992
_refine_ls_number_restraints 0
_refine_ls_restrained_S_all 1.020
_refine_ls_R_factor_all 0.0956
_refine_ls_R_factor_gt 0.0529
_refine_ls_shift/su_max 0.000
_refine_ls_shift/su_mean 0.000
_refine_ls_structure_factor_coef Fsqd
_refine_ls_weighting_details 'w=1/[\s^2^(Fo^2^)+(0.0524P)^2^+0.8994P] where P=(Fo^2^+2Fc^2^)/3'
_refine_ls_weighting_scheme calc
_refine_ls_wR_factor_gt 0.1149
_refine_ls_wR_factor_ref 0.1403
_reflns_number_gt 5894
_reflns_number_total 8992
_reflns_threshold_expression 'I > 2\s(I)'
_cod_data_source_file sj4173sup1.cif
_cod_data_source_block I
_cod_database_code 1549341
_shelx_space_group_comment
;
The symmetry employed for this shelxl refinement is uniquely defined
by the following loop, which should always be used as a source of
symmetry information in preference to the above space-group names.
They are only intended as comments.
;
_shelx_estimated_absorpt_t_min 0.987
_shelx_estimated_absorpt_t_max 0.988

loop_
_space_group_symop_operation_xyz
'x, y, z'
'-x, -y, -z'

loop_
_atom_site_type_symbol
_atom_site_label
_atom_site_fract_x
_atom_site_fract_y
_atom_site_fract_z
_atom_site_U_iso_or_equiv
_atom_site_adp_type
_atom_site_calc_flag
_atom_site_occupancy
C C1 0.62899(18) 0.47941(15) 0.14895(12) 0.0208(4) Uani d 1
C C2 0.6900(2) 0.59098(15) 0.17214(13) 0.0233(4) Uani d 1
H H2A 0.643654 0.622662 0.127142 0.028 Uiso calc 1
H H2B 0.787475 0.597427 0.177324 0.028 Uiso calc 1
C C3 0.66858(18) 0.64125(15) 0.25942(13) 0.0216(4) Uani d 1
C C4 0.60350(18) 0.56787(14) 0.28198(12) 0.0195(4) Uani d 1
C C5 0.57835(18) 0.46750(14) 0.21387(12) 0.0203(4) Uani d 1
C C6 0.51239(18) 0.36835(14) 0.22266(12) 0.0194(4) Uani d 1
H H6 0.580932 0.320384 0.224780 0.023 Uiso calc 1
C C7 0.63983(19) 0.40180(15) 0.07072(12) 0.0221(4) Uani d 1
C C8 0.6316(2) 0.42727(16) -0.00655(13) 0.0262(5) Uani d 1
H H8 0.617660 0.494949 -0.008448 0.031 Uiso calc 1
C C9 0.6433(2) 0.35588(17) -0.08068(14) 0.0318(5) Uani d 1
H H9 0.634451 0.374417 -0.133041 0.038 Uiso calc 1
C C10 0.6677(2) 0.25814(17) -0.07852(14) 0.0351(5) Uani d 1
H H10 0.677284 0.209527 -0.128810 0.042 Uiso calc 1
C C11 0.6780(2) 0.23184(17) -0.00221(15) 0.0377(6) Uani d 1
H H11 0.695009 0.164728 -0.000227 0.045 Uiso calc 1
C C12 0.6638(2) 0.30217(16) 0.07139(14) 0.0293(5) Uani d 1
H H12 0.670427 0.282428 0.123007 0.035 Uiso calc 1
C C13 0.71457(19) 0.75077(15) 0.30998(13) 0.0228(4) Uani d 1
C C14 0.8398(2) 0.80224(16) 0.31707(15) 0.0315(5) Uani d 1
H H14 0.896653 0.766764 0.287011 0.038 Uiso calc 1
C C15 0.8825(2) 0.90480(17) 0.36757(16) 0.0374(6) Uani d 1
H H15 0.967772 0.938845 0.371234 0.045 Uiso calc 1
C C16 0.8021(2) 0.95767(16) 0.41248(15) 0.0335(5) Uani d 1
H H16 0.832662 1.027197 0.448174 0.040 Uiso calc 1
C C17 0.6769(2) 0.90832(16) 0.40489(14) 0.0311(5) Uani d 1
H H17 0.620503 0.944311 0.434985 0.037 Uiso calc 1
C C18 0.6332(2) 0.80677(15) 0.35372(14) 0.0270(5) Uani d 1
H H18 0.546002 0.774372 0.348177 0.032 Uiso calc 1
C C19 0.38835(19) 0.31274(15) 0.14540(12) 0.0216(4) Uani d 1
C C20 0.29397(19) 0.36707(15) 0.10607(12) 0.0238(4) Uani d 1
H H20 0.311035 0.440359 0.124881 0.029 Uiso calc 1
C C21 0.1756(2) 0.31651(16) 0.04003(13) 0.0279(5) Uani d 1
C C22 0.1519(2) 0.20943(17) 0.01294(14) 0.0332(5) Uani d 1
H H22 0.070889 0.174148 -0.031758 0.040 Uiso calc 1
C C23 0.2445(2) 0.15275(16) 0.05000(14) 0.0312(5) Uani d 1
C C24 0.3626(2) 0.20562(15) 0.11579(13) 0.0269(5) Uani d 1
H H24 0.426966 0.167545 0.140923 0.032 Uiso calc 1
C C25 0.0735(2) 0.37751(18) 0.00006(16) 0.0411(6) Uani d 1
H H25A 0.093454 0.449349 0.037407 0.062 Uiso calc 1
H H25B -0.017614 0.347532 -0.004506 0.062 Uiso calc 1
H H25C 0.078555 0.375134 -0.058587 0.062 Uiso calc 1
C C26 0.2178(3) 0.03637(17) 0.02230(16) 0.0471(7) Uani d 1
H H26A 0.199817 0.013230 0.069850 0.071 Uiso calc 1
H H26B 0.297117 0.009100 0.009420 0.071 Uiso calc 1
H H26C 0.139204 0.011188 -0.030373 0.071 Uiso calc 1
C C27 0.47673(18) 0.39042(14) 0.31296(12) 0.0198(4) Uani d 1
C C28 0.36308(19) 0.45486(14) 0.30875(12) 0.0204(4) Uani d 1
H H28 0.269753 0.426725 0.287361 0.024 Uiso calc 1
C C29 0.40990(19) 0.55538(15) 0.33861(12) 0.0208(4) Uani d 1
C C30 0.56498(18) 0.57118(14) 0.36412(12) 0.0194(4) Uani d 1
H H30 0.610396 0.633564 0.415039 0.023 Uiso calc 1
C C31 0.59450(18) 0.46958(14) 0.38120(12) 0.0193(4) Uani d 1
C C32 0.69876(18) 0.45072(15) 0.43931(12) 0.0204(4) Uani d 1
H H32 0.697236 0.380820 0.439198 0.025 Uiso calc 1
C C33 0.44909(19) 0.29195(14) 0.33668(12) 0.0209(4) Uani d 1
C C34 0.5261(2) 0.21256(15) 0.32410(13) 0.0249(4) Uani d 1
H H34 0.598925 0.220035 0.300825 0.030 Uiso calc 1
C C35 0.4982(2) 0.12266(16) 0.34500(13) 0.0290(5) Uani d 1
H H35 0.550963 0.069071 0.335040 0.035 Uiso calc 1
C C36 0.3940(2) 0.11082(16) 0.38019(14) 0.0306(5) Uani d 1
H H36 0.373663 0.048802 0.393312 0.037 Uiso calc 1
C C37 0.3198(2) 0.19009(16) 0.39607(14) 0.0292(5) Uani d 1
H H37 0.249673 0.183301 0.421778 0.035 Uiso calc 1
C C38 0.34690(19) 0.27988(15) 0.37467(13) 0.0238(4) Uani d 1
H H38 0.295060 0.333805 0.386105 0.029 Uiso calc 1
C C39 0.33417(19) 0.64335(15) 0.33960(13) 0.0216(4) Uani d 1
C C40 0.2347(2) 0.64701(16) 0.26484(13) 0.0265(5) Uani d 1
H H40 0.209202 0.589441 0.213367 0.032 Uiso calc 1
C C41 0.1732(2) 0.73391(17) 0.26525(15) 0.0318(5) Uani d 1
H H41 0.107113 0.736006 0.213577 0.038 Uiso calc 1
C C42 0.2068(2) 0.81772(17) 0.33996(15) 0.0332(5) Uani d 1
H H42 0.165791 0.877817 0.339330 0.040 Uiso calc 1
C C43 0.3008(2) 0.81329(16) 0.41577(14) 0.0287(5) Uani d 1
H H43 0.321562 0.869367 0.468090 0.034 Uiso calc 1
C C44 0.3647(2) 0.72731(15) 0.41550(13) 0.0243(4) Uani d 1
H H44 0.429979 0.725404 0.467562 0.029 Uiso calc 1
C C45 0.81598(18) 0.52355(14) 0.50365(12) 0.0209(4) Uani d 1
C C46 0.87823(19) 0.50031(15) 0.58076(13) 0.0236(4) Uani d 1
H H46 0.845059 0.437801 0.588632 0.028 Uiso calc 1
C C47 0.98684(19) 0.56552(16) 0.64614(13) 0.0262(5) Uani d 1
C C48 1.03670(19) 0.65565(16) 0.63328(13) 0.0259(5) Uani d 1
H H48 1.110829 0.701187 0.677859 0.031 Uiso calc 1
C C49 0.98033(19) 0.68044(15) 0.55664(13) 0.0256(5) Uani d 1
C C50 0.87020(19) 0.61401(15) 0.49205(13) 0.0236(4) Uani d 1
H H50 0.831347 0.630440 0.439310 0.028 Uiso calc 1
C C51 1.0514(2) 0.5376(2) 0.72843(15) 0.0426(6) Uani d 1
H H51A 0.997946 0.475463 0.728623 0.064 Uiso calc 1
H H51B 1.054786 0.594710 0.779978 0.064 Uiso calc 1
H H51C 1.143378 0.524448 0.730204 0.064 Uiso calc 1
C C52 1.0402(2) 0.77656(17) 0.54269(16) 0.0389(6) Uani d 1
H H52A 1.090664 0.825899 0.599695 0.058 Uiso calc 1
H H52B 0.967505 0.807697 0.512110 0.058 Uiso calc 1
H H52C 1.101452 0.758471 0.507218 0.058 Uiso calc 1
C C53 0.6664(3) 0.9128(2) 0.15696(19) 0.0587(8) Uani d 1
H H53A 0.627272 0.895627 0.199880 0.088 Uiso calc 1
H H53B 0.752146 0.885960 0.160801 0.088 Uiso calc 1
H H53C 0.603605 0.881801 0.097701 0.088 Uiso calc 1
C C54 0.6906(2) 1.0242(2) 0.17549(16) 0.0403(6) Uani d 1
C C55 0.9502(3) 0.8449(2) 0.80174(18) 0.0521(7) Uani d 1
H H55A 1.026712 0.842034 0.850591 0.078 Uiso calc 1
H H55B 0.954771 0.797311 0.746906 0.078 Uiso calc 1
H H55C 0.865336 0.824845 0.812274 0.078 Uiso calc 1
C C56 0.9560(2) 0.9494(2) 0.79496(16) 0.0466(7) Uani d 1
N N1 0.7109(2) 1.11149(19) 0.18894(16) 0.0535(6) Uani d 1
N N2 0.9628(2) 1.0317(2) 0.79074(16) 0.0636(7) Uani d 1

loop_
_atom_site_aniso_label
_atom_site_aniso_U_11
_atom_site_aniso_U_22
_atom_site_aniso_U_33
_atom_site_aniso_U_12
_atom_site_aniso_U_13
_atom_site_aniso_U_23
C1 0.0183(10) 0.0239(11) 0.0204(10) 0.0052(8) 0.0035(8) 0.0088(8)
C2 0.0233(10) 0.0245(11) 0.0243(10) 0.0039(8) 0.0076(8) 0.0103(9)
C3 0.0178(10) 0.0224(11) 0.0247(10) 0.0034(8) 0.0055(8) 0.0083(8)
C4 0.0154(9) 0.0203(10) 0.0219(10) 0.0039(8) 0.0035(8) 0.0066(8)
C5 0.0164(9) 0.0206(10) 0.0230(10) 0.0034(8) 0.0030(8) 0.0077(8)
C6 0.0185(10) 0.0195(10) 0.0205(10) 0.0037(8) 0.0062(8) 0.0063(8)
C7 0.0188(10) 0.0255(11) 0.0218(10) 0.0023(8) 0.0073(8) 0.0058(8)
C8 0.0267(11) 0.0283(12) 0.0257(11) 0.0061(9) 0.0100(9) 0.0089(9)
C9 0.0337(12) 0.0395(14) 0.0243(11) 0.0066(10) 0.0115(9) 0.0096(10)
C10 0.0426(14) 0.0324(13) 0.0294(12) 0.0035(11) 0.0181(10) 0.0008(10)
C11 0.0533(15) 0.0248(12) 0.0415(14) 0.0106(11) 0.0251(12) 0.0083(10)
C12 0.0354(12) 0.0283(12) 0.0280(11) 0.0091(10) 0.0128(9) 0.0102(9)
C13 0.0248(10) 0.0198(11) 0.0245(10) 0.0033(8) 0.0071(8) 0.0079(8)
C14 0.0271(11) 0.0241(12) 0.0438(13) 0.0026(9) 0.0157(10) 0.0063(10)
C15 0.0284(12) 0.0291(13) 0.0522(15) -0.0043(10) 0.0158(11) 0.0064(11)
C16 0.0401(13) 0.0189(11) 0.0397(13) 0.0001(10) 0.0133(10) 0.0054(9)
C17 0.0402(13) 0.0217(12) 0.0371(12) 0.0065(10) 0.0203(10) 0.0090(10)
C18 0.0274(11) 0.0221(11) 0.0353(12) 0.0023(9) 0.0141(9) 0.0104(9)
C19 0.0223(10) 0.0219(11) 0.0200(10) 0.0010(8) 0.0073(8) 0.0050(8)
C20 0.0267(11) 0.0206(11) 0.0224(10) 0.0029(8) 0.0069(8) 0.0044(8)
C21 0.0251(11) 0.0309(12) 0.0241(11) 0.0017(9) 0.0029(9) 0.0078(9)
C22 0.0301(12) 0.0338(13) 0.0251(11) -0.0050(10) -0.0011(9) 0.0037(10)
C23 0.0379(13) 0.0245(12) 0.0253(11) -0.0016(10) 0.0064(9) 0.0026(9)
C24 0.0324(12) 0.0219(11) 0.0244(11) 0.0053(9) 0.0077(9) 0.0047(9)
C25 0.0334(13) 0.0383(14) 0.0409(14) 0.0052(11) -0.0047(11) 0.0105(11)
C26 0.0613(17) 0.0261(13) 0.0385(14) -0.0019(12) 0.0006(12) 0.0012(11)
C27 0.0194(10) 0.0199(10) 0.0199(10) 0.0023(8) 0.0066(8) 0.0052(8)
C28 0.0188(10) 0.0216(11) 0.0203(10) 0.0020(8) 0.0070(8) 0.0047(8)
C29 0.0193(10) 0.0227(11) 0.0206(10) 0.0032(8) 0.0068(8) 0.0063(8)
C30 0.0199(10) 0.0169(10) 0.0211(10) 0.0021(8) 0.0070(8) 0.0047(8)
C31 0.0199(10) 0.0199(10) 0.0204(10) 0.0025(8) 0.0110(8) 0.0050(8)
C32 0.0211(10) 0.0171(10) 0.0232(10) 0.0027(8) 0.0084(8) 0.0047(8)
C33 0.0219(10) 0.0181(10) 0.0185(9) -0.0012(8) 0.0025(8) 0.0032(8)
C34 0.0281(11) 0.0217(11) 0.0256(11) 0.0039(9) 0.0093(9) 0.0069(9)
C35 0.0395(13) 0.0215(11) 0.0257(11) 0.0081(9) 0.0090(9) 0.0068(9)
C36 0.0370(13) 0.0216(11) 0.0296(12) -0.0030(10) 0.0047(10) 0.0091(9)
C37 0.0262(11) 0.0305(12) 0.0312(12) -0.0020(9) 0.0078(9) 0.0119(10)
C38 0.0213(10) 0.0232(11) 0.0248(10) 0.0018(8) 0.0058(8) 0.0056(9)
C39 0.0192(10) 0.0205(10) 0.0273(11) 0.0015(8) 0.0105(8) 0.0076(8)
C40 0.0242(11) 0.0287(12) 0.0267(11) 0.0055(9) 0.0087(9) 0.0072(9)
C41 0.0250(11) 0.0403(14) 0.0340(12) 0.0123(10) 0.0074(9) 0.0171(11)
C42 0.0304(12) 0.0266(12) 0.0488(14) 0.0121(10) 0.0171(11) 0.0142(11)
C43 0.0288(11) 0.0218(11) 0.0356(12) 0.0038(9) 0.0149(10) 0.0036(9)
C44 0.0240(10) 0.0219(11) 0.0279(11) 0.0038(9) 0.0102(9) 0.0065(9)
C45 0.0188(10) 0.0210(11) 0.0230(10) 0.0038(8) 0.0089(8) 0.0039(8)
C46 0.0205(10) 0.0231(11) 0.0280(11) 0.0037(8) 0.0087(8) 0.0071(9)
C47 0.0194(10) 0.0327(12) 0.0257(11) 0.0064(9) 0.0061(8) 0.0074(9)
C48 0.0167(10) 0.0274(12) 0.0270(11) 0.0012(8) 0.0054(8) -0.0008(9)
C49 0.0205(10) 0.0233(11) 0.0315(11) 0.0019(8) 0.0094(9) 0.0048(9)
C50 0.0213(10) 0.0248(11) 0.0247(10) 0.0029(8) 0.0071(8) 0.0074(9)
C51 0.0296(13) 0.0536(16) 0.0386(14) -0.0004(11) -0.0031(10) 0.0195(12)
C52 0.0347(13) 0.0340(13) 0.0420(14) -0.0084(10) 0.0069(10) 0.0099(11)
C53 0.070(2) 0.0522(18) 0.0521(17) -0.0051(15) 0.0122(15) 0.0229(14)
C54 0.0357(13) 0.0501(17) 0.0417(14) 0.0102(12) 0.0161(11) 0.0192(13)
C55 0.0455(16) 0.0554(18) 0.0453(16) -0.0020(13) 0.0127(12) 0.0019(13)
C56 0.0338(14) 0.061(2) 0.0344(14) -0.0010(13) 0.0034(11) 0.0066(13)
N1 0.0609(15) 0.0514(15) 0.0639(15) 0.0208(12) 0.0363(12) 0.0217(12)
N2 0.0529(15) 0.0726(19) 0.0565(16) 0.0047(14) 0.0003(12) 0.0230(14)

loop_
_atom_type_symbol
_atom_type_description
_atom_type_scat_dispersion_real
_atom_type_scat_dispersion_imag
_atom_type_scat_source
C C 0.0033 0.0016 'International Tables Vol C Tables 4.2.6.8 and 6.1.1.4'
H H 0.0000 0.0000 'International Tables Vol C Tables 4.2.6.8 and 6.1.1.4'
N N 0.0061 0.0033 'International Tables Vol C Tables 4.2.6.8 and 6.1.1.4'

loop_
_geom_angle_atom_site_label_1
_geom_angle_atom_site_label_2
_geom_angle_atom_site_label_3
_geom_angle
C5 C1 C2 108.57(17)
C5 C1 C7 130.12(18)
C7 C1 C2 121.10(16)
C1 C2 H2A 110.9
C1 C2 H2B 110.9
C1 C2 C3 104.33(15)
H2A C2 H2B 108.9
C3 C2 H2A 110.9
C3 C2 H2B 110.9
C4 C3 C2 107.99(17)
C4 C3 C13 127.47(18)
C13 C3 C2 124.52(16)
C3 C4 C5 110.18(17)
C3 C4 C30 131.60(18)
C5 C4 C30 118.04(16)
C1 C5 C4 108.93(16)
C1 C5 C6 128.46(18)
C4 C5 C6 122.53(16)
C5 C6 H6 107.1
C5 C6 C27 110.84(15)
C19 C6 C5 113.78(15)
C19 C6 H6 107.1
C19 C6 C27 110.62(15)
C27 C6 H6 107.1
C8 C7 C1 120.45(18)
C8 C7 C12 117.38(18)
C12 C7 C1 122.12(17)
C7 C8 H8 119.3
C9 C8 C7 121.49(19)
C9 C8 H8 119.3
C8 C9 H9 119.9
C10 C9 C8 120.2(2)
C10 C9 H9 119.9
C9 C10 H10 120.4
C9 C10 C11 119.2(2)
C11 C10 H10 120.4
C10 C11 H11 119.6
C10 C11 C12 120.8(2)
C12 C11 H11 119.6
C7 C12 H12 119.5
C11 C12 C7 120.91(19)
C11 C12 H12 119.5
C14 C13 C3 122.04(18)
C14 C13 C18 117.55(18)
C18 C13 C3 120.41(17)
C13 C14 H14 119.6
C15 C14 C13 120.8(2)
C15 C14 H14 119.6
C14 C15 H15 119.7
C16 C15 C14 120.6(2)
C16 C15 H15 119.7
C15 C16 H16 120.4
C17 C16 C15 119.2(2)
C17 C16 H16 120.4
C16 C17 H17 119.8
C16 C17 C18 120.3(2)
C18 C17 H17 119.8
C13 C18 H18 119.3
C17 C18 C13 121.41(19)
C17 C18 H18 119.3
C20 C19 C6 121.36(17)
C24 C19 C6 120.25(17)
C24 C19 C20 118.28(18)
C19 C20 H20 119.2
C21 C20 C19 121.58(18)
C21 C20 H20 119.2
C20 C21 C25 120.40(19)
C22 C21 C20 118.70(19)
C22 C21 C25 120.89(18)
C21 C22 H22 119.4
C21 C22 C23 121.27(19)
C23 C22 H22 119.4
C22 C23 C24 118.70(19)
C22 C23 C26 121.51(19)
C24 C23 C26 119.8(2)
C19 C24 C23 121.45(19)
C19 C24 H24 119.3
C23 C24 H24 119.3
C21 C25 H25A 109.5
C21 C25 H25B 109.5
C21 C25 H25C 109.5
H25A C25 H25B 109.5
H25A C25 H25C 109.5
H25B C25 H25C 109.5
C23 C26 H26A 109.5
C23 C26 H26B 109.5
C23 C26 H26C 109.5
H26A C26 H26B 109.5
H26A C26 H26C 109.5
H26B C26 H26C 109.5
C28 C27 C6 108.65(14)
C28 C27 C31 100.54(15)
C28 C27 C33 114.32(15)
C31 C27 C6 105.60(14)
C33 C27 C6 112.36(15)
C33 C27 C31 114.40(15)
C27 C28 H28 124.1
C29 C28 C27 111.86(16)
C29 C28 H28 124.1
C28 C29 C30 109.16(17)
C28 C29 C39 129.03(17)
C39 C29 C30 121.42(16)
C4 C30 C29 107.43(15)
C4 C30 H30 114.2
C4 C30 C31 104.56(15)
C29 C30 H30 114.2
C31 C30 C29 101.13(14)
C31 C30 H30 114.2
C30 C31 C27 103.66(15)
C32 C31 C27 126.94(17)
C32 C31 C30 129.37(17)
C31 C32 H32 115.6
C31 C32 C45 128.72(18)
C45 C32 H32 115.6
C34 C33 C27 122.01(17)
C34 C33 C38 117.59(17)
C38 C33 C27 120.38(18)
C33 C34 H34 119.4
C35 C34 C33 121.18(19)
C35 C34 H34 119.4
C34 C35 H35 119.8
C36 C35 C34 120.4(2)
C36 C35 H35 119.8
C35 C36 H36 120.4
C37 C36 C35 119.28(19)
C37 C36 H36 120.4
C36 C37 H37 119.8
C36 C37 C38 120.5(2)
C38 C37 H37 119.8
C33 C38 H38 119.5
C37 C38 C33 121.0(2)
C37 C38 H38 119.5
C40 C39 C29 121.53(18)
C40 C39 C44 118.30(18)
C44 C39 C29 120.13(17)
C39 C40 H40 119.8
C41 C40 C39 120.4(2)
C41 C40 H40 119.8
C40 C41 H41 119.6
C42 C41 C40 120.8(2)
C42 C41 H41 119.6
C41 C42 H42 120.3
C41 C42 C43 119.4(2)
C43 C42 H42 120.3
C42 C43 H43 119.9
C42 C43 C44 120.2(2)
C44 C43 H43 119.9
C39 C44 H44 119.6
C43 C44 C39 120.82(19)
C43 C44 H44 119.6
C46 C45 C32 117.90(17)
C46 C45 C50 117.86(17)
C50 C45 C32 124.23(17)
C45 C46 H46 119.0
C47 C46 C45 122.04(18)
C47 C46 H46 119.0
C46 C47 C48 118.63(18)
C46 C47 C51 120.43(19)
C48 C47 C51 120.92(18)
C47 C48 H48 119.4
C49 C48 C47 121.27(18)
C49 C48 H48 119.4
C48 C49 C50 119.05(18)
C48 C49 C52 120.19(18)
C50 C49 C52 120.74(18)
C45 C50 H50 119.5
C49 C50 C45 121.09(18)
C49 C50 H50 119.5
C47 C51 H51A 109.5
C47 C51 H51B 109.5
C47 C51 H51C 109.5
H51A C51 H51B 109.5
H51A C51 H51C 109.5
H51B C51 H51C 109.5
C49 C52 H52A 109.5
C49 C52 H52B 109.5
C49 C52 H52C 109.5
H52A C52 H52B 109.5
H52A C52 H52C 109.5
H52B C52 H52C 109.5
H53A C53 H53B 109.5
H53A C53 H53C 109.5
H53B C53 H53C 109.5
C54 C53 H53A 109.5
C54 C53 H53B 109.5
C54 C53 H53C 109.5
N1 C54 C53 178.7(3)
H55A C55 H55B 109.5
H55A C55 H55C 109.5
H55B C55 H55C 109.5
C56 C55 H55A 109.5
C56 C55 H55B 109.5
C56 C55 H55C 109.5
N2 C56 C55 178.8(3)

loop_
_geom_bond_atom_site_label_1
_geom_bond_atom_site_label_2
_geom_bond_distance
C1 C2 1.509(3)
C1 C5 1.361(3)
C1 C7 1.475(3)
C2 H2A 0.9900
C2 H2B 0.9900
C2 C3 1.509(3)
C3 C4 1.356(2)
C3 C13 1.472(3)
C4 C5 1.474(3)
C4 C30 1.511(3)
C5 C6 1.531(2)
C6 H6 1.0000
C6 C19 1.524(3)
C6 C27 1.596(3)
C7 C8 1.396(3)
C7 C12 1.398(3)
C8 H8 0.9500
C8 C9 1.389(3)
C9 H9 0.9500
C9 C10 1.380(3)
C10 H10 0.9500
C10 C11 1.383(3)
C11 H11 0.9500
C11 C12 1.386(3)
C12 H12 0.9500
C13 C14 1.395(3)
C13 C18 1.397(3)
C14 H14 0.9500
C14 C15 1.390(3)
C15 H15 0.9500
C15 C16 1.382(3)
C16 H16 0.9500
C16 C17 1.381(3)
C17 H17 0.9500
C17 C18 1.383(3)
C18 H18 0.9500
C19 C20 1.395(3)
C19 C24 1.389(3)
C20 H20 0.9500
C20 C21 1.390(3)
C21 C22 1.388(3)
C21 C25 1.514(3)
C22 H22 0.9500
C22 C23 1.392(3)
C23 C24 1.394(3)
C23 C26 1.509(3)
C24 H24 0.9500
C25 H25A 0.9800
C25 H25B 0.9800
C25 H25C 0.9800
C26 H26A 0.9800
C26 H26B 0.9800
C26 H26C 0.9800
C27 C28 1.519(3)
C27 C31 1.533(3)
C27 C33 1.524(2)
C28 H28 0.9500
C28 C29 1.329(3)
C29 C30 1.536(3)
C29 C39 1.478(3)
C30 H30 1.0000
C30 C31 1.519(2)
C31 C32 1.331(3)
C32 H32 0.9500
C32 C45 1.471(3)
C33 C34 1.395(3)
C33 C38 1.396(3)
C34 H34 0.9500
C34 C35 1.390(3)
C35 H35 0.9500
C35 C36 1.382(3)
C36 H36 0.9500
C36 C37 1.380(3)
C37 H37 0.9500
C37 C38 1.392(3)
C38 H38 0.9500
C39 C40 1.397(3)
C39 C44 1.397(3)
C40 H40 0.9500
C40 C41 1.383(3)
C41 H41 0.9500
C41 C42 1.382(3)
C42 H42 0.9500
C42 C43 1.385(3)
C43 H43 0.9500
C43 C44 1.385(3)
C44 H44 0.9500
C45 C46 1.396(3)
C45 C50 1.400(3)
C46 H46 0.9500
C46 C47 1.384(3)
C47 C48 1.389(3)
C47 C51 1.507(3)
C48 H48 0.9500
C48 C49 1.387(3)
C49 C50 1.395(3)
C49 C52 1.509(3)
C50 H50 0.9500
C51 H51A 0.9800
C51 H51B 0.9800
C51 H51C 0.9800
C52 H52A 0.9800
C52 H52B 0.9800
C52 H52C 0.9800
C53 H53A 0.9800
C53 H53B 0.9800
C53 H53C 0.9800
C53 C54 1.452(4)
C54 N1 1.142(3)
C55 H55A 0.9800
C55 H55B 0.9800
C55 H55C 0.9800
C55 C56 1.455(4)
C56 N2 1.140(3)

loop_
_geom_hbond_atom_site_label_D
_geom_hbond_atom_site_label_H
_geom_hbond_atom_site_label_A
_geom_hbond_site_symmetry_A
_geom_hbond_distance_DH
_geom_hbond_distance_HA
_geom_hbond_distance_DA
_geom_hbond_angle_DHA
C34 H34 N1 1_545 0.95 2.63 3.417(3) 140

_cod_database_fobs_code 1549341
